data_1555903
loop_
_publ_author_name
'Chen, Zi-Sheng'
'Huang, Xiao-Yan'
'Gao, Jin-Ming'
'Ji, Kegong'

_publ_section_title
;
 Relay Rh(II)/Pd(0) Dual Catalysis: Selective Construction of Cyclic
 All-Quaternary Carbon Centers.
;
_journal_issue 22
_journal_name_full 'Organic letters'
_journal_page_first 5876
_journal_page_last 5879
_journal_paper_doi 10.1021/acs.orglett.6b02958
_journal_volume 18
_journal_year 2016
_chemical_formula_sum 'C14 H13 Br O3'
_chemical_formula_weight 309.15
_space_group_IT_number 14
_space_group_name_Hall '-P 2ybc'
_space_group_name_H-M_alt 'P 1 21/c 1'
_symmetry_cell_setting monoclinic
_symmetry_space_group_name_H-M 'P 1 21/c 1'
_atom_sites_solution_hydrogens geom
_atom_sites_solution_primary direct
_atom_sites_solution_secondary difmap
_audit_creation_method SHELXL-97
_cell_angle_alpha 90.00
_cell_angle_beta 114.169(3)
_cell_angle_gamma 90.00
_cell_formula_units_Z 4
_cell_length_a 15.1061(13)
_cell_length_b 6.2721(6)
_cell_length_c 15.7059(14)
_cell_measurement_reflns_used 1339
_cell_measurement_temperature 298(2)
_cell_measurement_theta_max 19.879
_cell_measurement_theta_min 2.431
_cell_volume 1357.6(2)
_computing_cell_refinement 'Bruker SMART'
_computing_data_collection 'Bruker SMART'
_computing_data_reduction 'Bruker SAINT'
_computing_molecular_graphics 'Bruker SHELXTL'
_computing_publication_material 'Bruker SHELXTL'
_computing_structure_refinement 'SHELXL-97 (Sheldrick, 1997)'
_computing_structure_solution 'SHELXS-97 (Sheldrick, 1990)'
_diffrn_ambient_temperature 298(2)
_diffrn_measured_fraction_theta_full 0.996
_diffrn_measured_fraction_theta_max 0.996
_diffrn_measurement_device_type 'CCD area detector'
_diffrn_measurement_method 'phi and omega scans'
_diffrn_radiation_monochromator graphite
_diffrn_radiation_source 'fine-focus sealed tube'
_diffrn_radiation_type MoK\a
_diffrn_radiation_wavelength 0.71073
_diffrn_reflns_av_R_equivalents 0.0821
_diffrn_reflns_av_sigmaI/netI 0.1025
_diffrn_reflns_limit_h_max 17
_diffrn_reflns_limit_h_min -14
_diffrn_reflns_limit_k_max 6
_diffrn_reflns_limit_k_min -7
_diffrn_reflns_limit_l_max 17
_diffrn_reflns_limit_l_min -18
_diffrn_reflns_number 6494
_diffrn_reflns_theta_full 25.01
_diffrn_reflns_theta_max 25.01
_diffrn_reflns_theta_min 2.84
_exptl_absorpt_coefficient_mu 3.025
_exptl_absorpt_correction_T_max 0.5305
_exptl_absorpt_correction_T_min 0.3702
_exptl_absorpt_correction_type multi-scan
_exptl_absorpt_process_details sadabs
_exptl_crystal_density_diffrn 1.513
_exptl_crystal_density_meas 0
_exptl_crystal_density_method 'not measured'
_exptl_crystal_F_000 624
_exptl_crystal_size_max 0.41
_exptl_crystal_size_mid 0.30
_exptl_crystal_size_min 0.24
_refine_diff_density_max 0.728
_refine_diff_density_min -0.501
_refine_diff_density_rms 0.082
_refine_ls_extinction_method none
_refine_ls_goodness_of_fit_ref 1.047
_refine_ls_hydrogen_treatment mixed
_refine_ls_matrix_type full
_refine_ls_number_parameters 164
_refine_ls_number_reflns 2392
_refine_ls_number_restraints 0
_refine_ls_restrained_S_all 1.047
_refine_ls_R_factor_all 0.1141
_refine_ls_R_factor_gt 0.0534
_refine_ls_shift/su_max 0.000
_refine_ls_shift/su_mean 0.000
_refine_ls_structure_factor_coef Fsqd
_refine_ls_weighting_details 'calc w=1/[\s^2^(Fo^2^)+(0.0153P)^2^+0.0000P] where P=(Fo^2^+2Fc^2^)/3'
_refine_ls_weighting_scheme calc
_refine_ls_wR_factor_gt 0.0786
_refine_ls_wR_factor_ref 0.0854
_reflns_number_gt 1190
_reflns_number_total 2392
_reflns_threshold_expression >2sigma(I)
_cod_data_source_file ol6b02958_si_003.cif
_cod_data_source_block 161021f
_cod_depositor_comments
;
The following automatic conversions were performed:

data item '_symmetry_cell_setting' value 'Monoclinic' was changed to
'monoclinic' in accordance with the
/home/saulius/struct/COD-crude-data/automatic-downloads/DataCite-retrospective/ACS/depositions/lib/dictionaries/cif_core.dic
dictionary named 'cif_core.dic' version 2.4.2 last updated on
2011-04-26.

Automatic conversion script
Id: cif_fix_values 6909 2019-04-08 15:41:33Z antanas 
;
_cod_original_sg_symbol_H-M P2(1)/c
_cod_database_code 1555903

loop_
_symmetry_equiv_pos_as_xyz
'x, y, z'
'-x, y+1/2, -z+1/2'
'-x, -y, -z'
'x, -y-1/2, z-1/2'

loop_
_atom_site_label
_atom_site_type_symbol
_atom_site_fract_x
_atom_site_fract_y
_atom_site_fract_z
_atom_site_U_iso_or_equiv
_atom_site_adp_type
_atom_site_occupancy
_atom_site_symmetry_multiplicity
_atom_site_calc_flag
_atom_site_refinement_flags
Br1 Br 0.04645(4) -0.16787(11) 0.19805(4) 0.0787(3) Uani 1 1 d .
O1 O 0.3550(2) 0.3931(7) -0.1231(2) 0.0818(12) Uani 1 1 d .
O2 O 0.3786(3) 0.7182(7) -0.0523(3) 0.0932(14) Uani 1 1 d .
O3 O 0.1826(2) 0.5802(6) -0.0403(2) 0.0648(10) Uani 1 1 d .
C1 C 0.3548(3) 0.5346(12) -0.0583(4) 0.0672(16) Uani 1 1 d .
C2 C 0.3250(3) 0.3721(8) -0.0021(3) 0.0458(13) Uani 1 1 d .
C3 C 0.3244(3) 0.2142(9) -0.0788(3) 0.0603(15) Uani 1 1 d .
H3 H 0.3752 0.1059 -0.0533 0.072 Uiso 1 1 calc R
C4 C 0.4064(3) 0.3471(9) 0.0963(3) 0.0622(15) Uani 1 1 d .
H4A H 0.3948 0.2192 0.1250 0.075 Uiso 1 1 calc R
H4B H 0.4679 0.3298 0.0913 0.075 Uiso 1 1 calc R
C5 C 0.4128(3) 0.5345(12) 0.1574(4) 0.088(2) Uani 1 1 d .
H5 H 0.4299 0.6645 0.1400 0.106 Uiso 1 1 calc R
C6 C 0.3973(4) 0.5328(13) 0.2299(4) 0.122(3) Uani 1 1 d .
H6A H 0.3801 0.4063 0.2501 0.146 Uiso 1 1 calc R
H6B H 0.4031 0.6579 0.2635 0.146 Uiso 1 1 calc R
C7 C 0.2265(3) 0.4206(9) -0.0017(3) 0.0430(12) Uani 1 1 d .
C8 C 0.1851(3) 0.2717(8) 0.0455(3) 0.0385(12) Uani 1 1 d .
C9 C 0.2174(3) 0.0649(9) 0.0711(3) 0.0529(14) Uani 1 1 d .
H9 H 0.2679 0.0131 0.0575 0.063 Uiso 1 1 calc R
C10 C 0.1766(3) -0.0677(9) 0.1166(3) 0.0547(14) Uani 1 1 d .
H10 H 0.1996 -0.2055 0.1341 0.066 Uiso 1 1 calc R
C11 C 0.1011(3) 0.0117(9) 0.1347(3) 0.0478(13) Uani 1 1 d .
C12 C 0.0652(3) 0.2158(9) 0.1080(3) 0.0551(14) Uani 1 1 d .
H12 H 0.0132 0.2656 0.1196 0.066 Uiso 1 1 calc R
C13 C 0.1074(3) 0.3426(8) 0.0643(3) 0.0480(13) Uani 1 1 d .
H13 H 0.0837 0.4799 0.0467 0.058 Uiso 1 1 calc R
C14 C 0.2305(3) 0.1197(10) -0.1467(3) 0.0737(17) Uani 1 1 d .
H14A H 0.1807 0.2268 -0.1653 0.111 Uiso 1 1 calc R
H14B H 0.2122 0.0034 -0.1175 0.111 Uiso 1 1 calc R
H14C H 0.2387 0.0685 -0.2006 0.111 Uiso 1 1 calc R

loop_
_atom_site_aniso_label
_atom_site_aniso_U_11
_atom_site_aniso_U_22
_atom_site_aniso_U_33
_atom_site_aniso_U_23
_atom_site_aniso_U_13
_atom_site_aniso_U_12
Br1 0.0861(4) 0.0894(5) 0.0836(4) 0.0073(4) 0.0581(3) -0.0083(4)
O1 0.097(3) 0.083(4) 0.093(3) 0.004(3) 0.067(2) -0.001(2)
O2 0.101(3) 0.055(3) 0.150(4) 0.026(3) 0.079(3) -0.002(2)
O3 0.065(2) 0.062(3) 0.078(2) 0.024(2) 0.0388(18) 0.024(2)
C1 0.050(3) 0.068(5) 0.095(5) 0.017(4) 0.041(3) 0.008(3)
C2 0.049(3) 0.037(4) 0.061(3) 0.007(3) 0.033(3) 0.002(2)
C3 0.065(4) 0.058(4) 0.073(3) 0.009(3) 0.044(3) 0.011(3)
C4 0.040(3) 0.077(5) 0.070(3) 0.005(4) 0.023(3) 0.000(3)
C5 0.069(4) 0.113(6) 0.075(4) -0.010(4) 0.022(3) -0.013(4)
C6 0.084(5) 0.186(9) 0.089(5) -0.033(5) 0.029(4) -0.006(5)
C7 0.043(3) 0.043(4) 0.044(3) -0.003(3) 0.019(2) 0.005(3)
C8 0.034(3) 0.043(4) 0.041(3) 0.001(2) 0.017(2) 0.004(2)
C9 0.044(3) 0.056(4) 0.073(3) 0.004(3) 0.039(3) 0.000(3)
C10 0.053(3) 0.044(4) 0.076(3) 0.005(3) 0.035(3) 0.000(3)
C11 0.047(3) 0.065(4) 0.038(3) -0.008(3) 0.024(2) -0.011(3)
C12 0.049(3) 0.072(5) 0.051(3) 0.007(3) 0.027(3) 0.014(3)
C13 0.042(3) 0.053(4) 0.051(3) 0.008(3) 0.021(2) 0.010(3)
C14 0.074(4) 0.081(5) 0.065(3) -0.015(3) 0.027(3) 0.002(3)

loop_
_atom_type_symbol
_atom_type_description
_atom_type_scat_dispersion_real
_atom_type_scat_dispersion_imag
_atom_type_scat_source
C C 0.0033 0.0016 'International Tables Vol C Tables 4.2.6.8 and 6.1.1.4'
H H 0.0000 0.0000 'International Tables Vol C Tables 4.2.6.8 and 6.1.1.4'
O O 0.0106 0.0060 'International Tables Vol C Tables 4.2.6.8 and 6.1.1.4'
Br Br -0.2901 2.4595 'International Tables Vol C Tables 4.2.6.8 and 6.1.1.4'

loop_
_geom_angle_atom_site_label_1
_geom_angle_atom_site_label_2
_geom_angle_atom_site_label_3
_geom_angle
C1 O1 C3 92.6(4)
O2 C1 O1 126.6(6)
O2 C1 C2 138.0(6)
O1 C1 C2 95.1(5)
C7 C2 C1 112.9(4)
C7 C2 C4 113.4(3)
C1 C2 C4 110.1(4)
C7 C2 C3 115.8(4)
C1 C2 C3 83.6(4)
C4 C2 C3 117.5(4)
O1 C3 C14 110.4(4)
O1 C3 C2 88.7(4)
C14 C3 C2 120.3(4)
O1 C3 H3 111.7
C14 C3 H3 111.7
C2 C3 H3 111.7
C5 C4 C2 112.3(4)
C5 C4 H4A 109.1
C2 C4 H4A 109.1
C5 C4 H4B 109.1
C2 C4 H4B 109.1
H4A C4 H4B 107.9
C6 C5 C4 126.2(7)
C6 C5 H5 116.9
C4 C5 H5 116.9
C5 C6 H6A 120.0
C5 C6 H6B 120.0
H6A C6 H6B 120.0
O3 C7 C8 120.9(4)
O3 C7 C2 119.7(4)
C8 C7 C2 119.4(4)
C9 C8 C13 117.7(4)
C9 C8 C7 124.4(4)
C13 C8 C7 118.0(5)
C8 C9 C10 122.0(4)
C8 C9 H9 119.0
C10 C9 H9 119.0
C11 C10 C9 117.9(5)
C11 C10 H10 121.1
C9 C10 H10 121.1
C10 C11 C12 121.7(4)
C10 C11 Br1 117.9(4)
C12 C11 Br1 120.4(4)
C13 C12 C11 119.0(4)
C13 C12 H12 120.5
C11 C12 H12 120.5
C12 C13 C8 121.7(5)
C12 C13 H13 119.1
C8 C13 H13 119.1
C3 C14 H14A 109.5
C3 C14 H14B 109.5
H14A C14 H14B 109.5
C3 C14 H14C 109.5
H14A C14 H14C 109.5
H14B C14 H14C 109.5

loop_
_geom_bond_atom_site_label_1
_geom_bond_atom_site_label_2
_geom_bond_distance
Br1 C11 1.901(5)
O1 C1 1.352(6)
O1 C3 1.491(6)
O2 C1 1.199(7)
O3 C7 1.217(5)
C1 C2 1.531(7)
C2 C7 1.522(5)
C2 C4 1.540(5)
C2 C3 1.556(6)
C3 C14 1.503(6)
C3 H3 0.9800
C4 C5 1.496(7)
C4 H4A 0.9700
C4 H4B 0.9700
C5 C6 1.252(6)
C5 H5 0.9300
C6 H6A 0.9300
C6 H6B 0.9300
C7 C8 1.480(6)
C8 C9 1.386(6)
C8 C13 1.395(5)
C9 C10 1.394(6)
C9 H9 0.9300
C10 C11 1.377(5)
C10 H10 0.9300
C11 C12 1.386(7)
C12 C13 1.366(6)
C12 H12 0.9300
C13 H13 0.9300
C14 H14A 0.9600
C14 H14B 0.9600
C14 H14C 0.9600

loop_
_geom_torsion_atom_site_label_1
_geom_torsion_atom_site_label_2
_geom_torsion_atom_site_label_3
_geom_torsion_atom_site_label_4
_geom_torsion
C3 O1 C1 O2 176.4(6)
C3 O1 C1 C2 0.9(4)
O2 C1 C2 C7 69.2(8)
O1 C1 C2 C7 -116.1(4)
O2 C1 C2 C4 -58.6(8)
O1 C1 C2 C4 116.1(4)
O2 C1 C2 C3 -175.5(7)
O1 C1 C2 C3 -0.8(4)
C1 O1 C3 C14 121.2(4)
C1 O1 C3 C2 -0.9(4)
C7 C2 C3 O1 113.1(4)
C1 C2 C3 O1 0.8(3)
C4 C2 C3 O1 -108.6(4)
C7 C2 C3 C14 0.1(6)
C1 C2 C3 C14 -112.2(5)
C4 C2 C3 C14 138.4(5)
C7 C2 C4 C5 -53.6(5)
C1 C2 C4 C5 74.0(5)
C3 C2 C4 C5 167.2(4)
C2 C4 C5 C6 115.4(6)
C1 C2 C7 O3 -2.9(7)
C4 C2 C7 O3 123.2(5)
C3 C2 C7 O3 -96.8(5)
C1 C2 C7 C8 176.8(4)
C4 C2 C7 C8 -57.2(6)
C3 C2 C7 C8 82.8(5)
O3 C7 C8 C9 163.7(5)
C2 C7 C8 C9 -15.9(6)
O3 C7 C8 C13 -15.3(6)
C2 C7 C8 C13 165.1(4)
C13 C8 C9 C10 -1.9(6)
C7 C8 C9 C10 179.1(4)
C8 C9 C10 C11 0.9(6)
C9 C10 C11 C12 0.8(6)
C9 C10 C11 Br1 -179.3(3)
C10 C11 C12 C13 -1.5(7)
Br1 C11 C12 C13 178.6(3)
C11 C12 C13 C8 0.4(6)
C9 C8 C13 C12 1.2(6)
C7 C8 C13 C12 -179.7(4)
